data_2014838
loop_
_publ_author_name
'Amy L. Kopf'
'Paul A. Maggard'
'Charlotte L. Stern'
'Kenneth R. Poeppelmeier'

_publ_section_title
;Poly[nickel(II)-di-\m-4,4'-bipyridyl-\k^4^<i>N</i>:<i>N</i>'-\m-dichromato-\k^2^<i>O</i>:<i>O</i>']
 and
 poly[copper(II)-di-\m-4,4'-bipyridyl-\k^4^<i>N</i>:<i>N</i>'-\m-dichromato-\k^2^<i>O</i>:<i>O</i>']
;
_journal_issue 4
_journal_name_full 'Acta Crystallographica Section C'
_journal_page_first m165
_journal_page_last m168
_journal_paper_doi 10.1107/S0108270105001605
_journal_volume 61
_journal_year 2005
_chemical_formula_iupac '[Ni (C10 H8 N2)2 (Cr2 O7)]'
_chemical_formula_moiety 'C20 H16 Cr2 N4 Ni O7'
_chemical_formula_structural '[Ni (C10 H8 N2)2 (Cr2 O7)]'
_chemical_formula_sum 'C20 H16 Cr2 N4 Ni O7'
_chemical_formula_weight 587.08
_space_group_IT_number 15
_symmetry_cell_setting monoclinic
_symmetry_space_group_name_Hall '-C 2yc'
_symmetry_space_group_name_H-M 'C 1 2/c 1'
_atom_sites_solution_hydrogens geom
_atom_sites_solution_primary direct
_atom_sites_solution_secondary difmap
_audit_creation_method SHELXL97
_cell_angle_alpha 90.00
_cell_angle_beta 127.094(5)
_cell_angle_gamma 90.00
_cell_formula_units_Z 8
_cell_length_a 21.343(7)
_cell_length_b 15.260(5)
_cell_length_c 16.658(6)
_cell_measurement_reflns_used 5184
_cell_measurement_temperature 153(2)
_cell_measurement_theta_max 28
_cell_measurement_theta_min 4
_cell_volume 4328(3)
_computing_cell_refinement 'SAINT-Plus (Siemens, 1996)'
_computing_data_collection 'SMART-NT (Siemens, 1996)'
_computing_data_reduction SAINT-Plus
_computing_molecular_graphics 'ATOMS (Dowty, 1999)'
_computing_publication_material 'program (reference)?'
_computing_structure_refinement 'SHELXL97 (Sheldrick, 1997)'
_computing_structure_solution 'SHELXS97 (Sheldrick, 1997)'
_diffrn_ambient_temperature 153(2)
_diffrn_measured_fraction_theta_full 0.999
_diffrn_measured_fraction_theta_max 0.962
_diffrn_measurement_device_type 'Bruker SMART AXS'
_diffrn_measurement_method \w--2\q
_diffrn_radiation_monochromator graphite
_diffrn_radiation_source 'fine-focus sealed tube'
_diffrn_radiation_type MoK\a
_diffrn_radiation_wavelength 0.71073
_diffrn_reflns_av_R_equivalents 0.0827
_diffrn_reflns_av_sigmaI/netI 0.0491
_diffrn_reflns_limit_h_max 28
_diffrn_reflns_limit_h_min -28
_diffrn_reflns_limit_k_max 20
_diffrn_reflns_limit_k_min -20
_diffrn_reflns_limit_l_max 22
_diffrn_reflns_limit_l_min -21
_diffrn_reflns_number 19357
_diffrn_reflns_theta_full 26.00
_diffrn_reflns_theta_max 28.29
_diffrn_reflns_theta_min 1.79
_diffrn_standards_decay_% 0.00
_diffrn_standards_interval_count 0
_diffrn_standards_interval_time 0
_diffrn_standards_number 0
_exptl_absorpt_coefficient_mu 1.900
_exptl_absorpt_correction_T_max 0.8736
_exptl_absorpt_correction_T_min 0.7180
_exptl_absorpt_correction_type analytical
_exptl_absorpt_process_details 'face-indexed (reference?)'
_exptl_crystal_colour blue
_exptl_crystal_density_diffrn 1.802
_exptl_crystal_density_meas 1.784(3)
_exptl_crystal_density_method 'flotation pycnometry'
_exptl_crystal_description columnar
_exptl_crystal_F_000 2368
_exptl_crystal_size_max 0.21
_exptl_crystal_size_mid 0.16
_exptl_crystal_size_min 0.15
_refine_diff_density_max 1.185
_refine_diff_density_min -0.640
_refine_ls_extinction_method none
_refine_ls_goodness_of_fit_ref 1.084
_refine_ls_hydrogen_treatment constr
_refine_ls_matrix_type full
_refine_ls_number_parameters 307
_refine_ls_number_reflns 5184
_refine_ls_number_restraints 0
_refine_ls_restrained_S_all 1.084
_refine_ls_R_factor_all 0.0479
_refine_ls_R_factor_gt 0.0380
_refine_ls_shift/su_max 0.001
_refine_ls_shift/su_mean 0.000
_refine_ls_structure_factor_coef Fsqd
_refine_ls_weighting_details 'calc w=1/[\s^2^(Fo^2^)+(0.0448P)^2^+7.5127P] where P=(Fo^2^+2Fc^2^)/3'
_refine_ls_weighting_scheme calc
_refine_ls_wR_factor_gt 0.0911
_refine_ls_wR_factor_ref 0.0985
_reflns_number_gt 4364
_reflns_number_total 5184
_reflns_threshold_expression I>2\s(I)
_cod_data_source_file gg1225.cif
_cod_data_source_block I
_cod_original_sg_symbol_H-M 'C 2/c'
_cod_database_code 2014838

loop_
_symmetry_equiv_pos_as_xyz
'x, y, z'
'-x, y, -z+1/2'
'x+1/2, y+1/2, z'
'-x+1/2, y+1/2, -z+1/2'
'-x, -y, -z'
'x, -y, z-1/2'
'-x+1/2, -y+1/2, -z'
'x+1/2, -y+1/2, z-1/2'

loop_
_atom_site_label
_atom_site_fract_x
_atom_site_fract_y
_atom_site_fract_z
_atom_site_U_iso_or_equiv
_atom_site_adp_type
_atom_site_calc_flag
_atom_site_refinement_flags
_atom_site_occupancy
_atom_site_disorder_assembly
_atom_site_disorder_group
_atom_site_type_symbol
Ni 0.133935(17) 0.251246(17) 0.62064(2) 0.01183(9) Uani d . 1 . . Ni
Cr1 0.33243(2) 0.20390(3) 0.77624(3) 0.01774(11) Uani d . 1 . . Cr
Cr2 0.42678(2) 0.26482(3) 1.00533(3) 0.01608(10) Uani d . 1 . . Cr
O1 0.25321(10) 0.26572(11) 0.70270(13) 0.0187(3) Uani d . 1 . . O
O2 0.31487(11) 0.10568(13) 0.73330(15) 0.0313(4) Uani d . 1 . . O
O3 0.40446(11) 0.24397(13) 0.78138(15) 0.0281(4) Uani d . 1 . . O
O4 0.35578(10) 0.19958(12) 0.89870(12) 0.0219(4) Uani d . 1 . . O
O5 0.40137(12) 0.36647(12) 0.98216(16) 0.0315(4) Uani d . 1 . . O
O6 0.42760(11) 0.23169(13) 1.09782(14) 0.0273(4) Uani d . 1 . . O
O7 0.51402(10) 0.25213(10) 1.03205(13) 0.0175(3) Uani d . 1 . . O
N1 0.12171(11) 0.35891(13) 0.52794(14) 0.0150(4) Uani d . 1 . . N
N2 0.13155(11) 0.16338(13) 0.52288(14) 0.0146(4) Uani d . 1 . . N
N3 0.13357(11) -0.14412(13) 0.20560(14) 0.0156(4) Uani d . 1 . . N
N4 0.13908(11) 0.65958(12) 0.21796(14) 0.0140(4) Uani d . 1 . . N
C1 0.15302(14) 0.43888(15) 0.56355(17) 0.0170(4) Uani d . 1 . . C
H1 0.1735 0.4526 0.6309 0.020 Uiso calc R 1 . . H
C2 0.15693(14) 0.50248(15) 0.50702(17) 0.0168(4) Uani d . 1 . . C
H2 0.1775 0.5590 0.5344 0.020 Uiso calc R 1 . . H
C3 0.13002(13) 0.48201(15) 0.40908(17) 0.0153(4) Uani d . 1 . . C
C4 0.09568(13) 0.39992(15) 0.37108(17) 0.0162(4) Uani d . 1 . . C
H4 0.0762 0.3837 0.3047 0.019 Uiso calc R 1 . . H
C5 0.09025(13) 0.34223(15) 0.43078(17) 0.0159(4) Uani d . 1 . . C
H5 0.0632 0.2885 0.4021 0.019 Uiso calc R 1 . . H
C6 0.07940(13) 0.60332(14) 0.18138(17) 0.0150(4) Uani d . 1 . . C
H6 0.0379 0.6037 0.1112 0.018 Uiso calc R 1 . . H
C7 0.07586(13) 0.54488(15) 0.24163(17) 0.0161(4) Uani d . 1 . . C
H7 0.0331 0.5051 0.2126 0.019 Uiso calc R 1 . . H
C8 0.13481(14) 0.54408(15) 0.34481(17) 0.0157(4) Uani d . 1 . . C
C9 0.19738(14) 0.60186(15) 0.38292(17) 0.0177(5) Uani d . 1 . . C
H9 0.2393 0.6030 0.4529 0.021 Uiso calc R 1 . . H
C10 0.19774(14) 0.65782(15) 0.31730(17) 0.0177(5) Uani d . 1 . . C
H10 0.2411 0.6963 0.3437 0.021 Uiso calc R 1 . . H
C11 0.18492(13) 0.16913(15) 0.50452(17) 0.0159(4) Uani d . 1 . . C
H11 0.2261 0.2108 0.5412 0.019 Uiso calc R 1 . . H
C12 0.18243(14) 0.11706(15) 0.43466(17) 0.0171(4) Uani d . 1 . . C
H12 0.2194 0.1255 0.4211 0.021 Uiso calc R 1 . . H
C13 0.12506(14) 0.05208(15) 0.38428(17) 0.0158(4) Uani d . 1 . . C
C14 0.06953(14) 0.04724(15) 0.40277(17) 0.0174(5) Uani d . 1 . . C
H14 0.0287 0.0049 0.3687 0.021 Uiso calc R 1 . . H
C15 0.07394(14) 0.10401(15) 0.47052(17) 0.0166(4) Uani d . 1 . . C
H15 0.0346 0.1009 0.4805 0.020 Uiso calc R 1 . . H
C16 0.10397(14) -0.16031(15) 0.25672(17) 0.0175(5) Uani d . 1 . . C
H16 0.0842 -0.2173 0.2524 0.021 Uiso calc R 1 . . H
C17 0.10103(14) -0.09849(16) 0.31476(18) 0.0182(5) Uani d . 1 . . C
H17 0.0821 -0.1140 0.3518 0.022 Uiso calc R 1 . . H
C18 0.12610(13) -0.01273(15) 0.31878(16) 0.0158(4) Uani d . 1 . . C
C19 0.15314(14) 0.00602(16) 0.26246(17) 0.0180(5) Uani d . 1 . . C
H19 0.1686 0.0639 0.2604 0.022 Uiso calc R 1 . . H
C20 0.15720(14) -0.06155(15) 0.20910(17) 0.0170(4) Uani d . 1 . . C
H20 0.1778 -0.0485 0.1734 0.020 Uiso calc R 1 . . H

loop_
_atom_site_aniso_label
_atom_site_aniso_U_11
_atom_site_aniso_U_22
_atom_site_aniso_U_33
_atom_site_aniso_U_12
_atom_site_aniso_U_13
_atom_site_aniso_U_23
Ni 0.01557(15) 0.01088(15) 0.01136(15) 0.00057(10) 0.00934(12) 0.00010(10)
Cr1 0.01608(19) 0.0201(2) 0.01673(19) 0.00120(14) 0.00972(16) -0.00295(15)
Cr2 0.01665(19) 0.0174(2) 0.01540(19) 0.00174(14) 0.01030(16) 0.00025(14)
O1 0.0188(8) 0.0199(8) 0.0168(8) 0.0029(7) 0.0105(7) -0.0008(7)
O2 0.0307(10) 0.0247(10) 0.0315(10) 0.0039(8) 0.0151(9) -0.0086(8)
O3 0.0203(9) 0.0400(12) 0.0267(10) 0.0000(8) 0.0156(8) -0.0007(8)
O4 0.0204(8) 0.0261(9) 0.0165(8) -0.0027(7) 0.0096(7) 0.0002(7)
O5 0.0362(11) 0.0184(9) 0.0390(11) 0.0082(8) 0.0222(9) 0.0017(8)
O6 0.0304(10) 0.0353(11) 0.0227(9) 0.0005(8) 0.0194(8) 0.0009(8)
O7 0.0174(8) 0.0192(8) 0.0171(8) -0.0008(6) 0.0111(7) -0.0010(6)
N1 0.0166(9) 0.0145(9) 0.0156(9) 0.0014(7) 0.0106(8) 0.0034(7)
N2 0.0190(9) 0.0128(9) 0.0134(9) 0.0013(7) 0.0104(8) 0.0006(7)
N3 0.0195(9) 0.0157(9) 0.0160(9) -0.0017(7) 0.0130(8) -0.0023(7)
N4 0.0185(9) 0.0130(9) 0.0153(9) 0.0008(7) 0.0126(8) 0.0016(7)
C1 0.0203(11) 0.0162(11) 0.0163(10) -0.0008(9) 0.0120(9) -0.0001(9)
C2 0.0195(11) 0.0131(10) 0.0191(11) -0.0011(8) 0.0123(9) -0.0001(9)
C3 0.0156(10) 0.0143(10) 0.0180(11) 0.0028(8) 0.0111(9) 0.0044(8)
C4 0.0187(11) 0.0152(11) 0.0149(10) 0.0012(9) 0.0104(9) 0.0004(8)
C5 0.0180(11) 0.0115(10) 0.0163(10) 0.0008(8) 0.0094(9) 0.0011(8)
C6 0.0180(11) 0.0134(10) 0.0153(10) 0.0001(8) 0.0110(9) -0.0009(8)
C7 0.0179(11) 0.0134(10) 0.0180(11) -0.0004(8) 0.0114(9) 0.0011(9)
C8 0.0212(11) 0.0122(10) 0.0181(11) 0.0025(8) 0.0142(10) 0.0032(8)
C9 0.0202(11) 0.0183(11) 0.0139(10) -0.0010(9) 0.0099(9) 0.0014(9)
C10 0.0216(11) 0.0156(11) 0.0186(11) -0.0042(9) 0.0136(10) -0.0009(9)
C11 0.0187(11) 0.0134(10) 0.0171(10) -0.0025(9) 0.0116(9) -0.0020(8)
C12 0.0209(11) 0.0161(11) 0.0188(11) -0.0004(9) 0.0143(9) -0.0011(9)
C13 0.0193(11) 0.0145(10) 0.0145(10) 0.0015(8) 0.0107(9) -0.0008(8)
C14 0.0196(11) 0.0143(11) 0.0195(11) -0.0024(9) 0.0124(10) -0.0029(9)
C15 0.0195(11) 0.0143(11) 0.0185(11) -0.0009(9) 0.0127(9) 0.0001(9)
C16 0.0237(12) 0.0126(10) 0.0211(11) -0.0016(9) 0.0161(10) -0.0019(9)
C17 0.0226(12) 0.0175(11) 0.0199(11) -0.0007(9) 0.0157(10) -0.0010(9)
C18 0.0172(10) 0.0156(11) 0.0139(10) 0.0000(8) 0.0090(9) -0.0030(8)
C19 0.0229(12) 0.0148(11) 0.0185(11) -0.0024(9) 0.0135(10) -0.0019(9)
C20 0.0210(11) 0.0164(11) 0.0180(11) -0.0023(9) 0.0141(10) -0.0015(9)

loop_
_atom_type_symbol
_atom_type_description
_atom_type_scat_dispersion_real
_atom_type_scat_dispersion_imag
_atom_type_scat_source
C C 0.0033 0.0016 'International Tables Vol C Tables 4.2.6.8 and 6.1.1.4'
H H 0.0000 0.0000 'International Tables Vol C Tables 4.2.6.8 and 6.1.1.4'
N N 0.0061 0.0033 'International Tables Vol C Tables 4.2.6.8 and 6.1.1.4'
O O 0.0106 0.0060 'International Tables Vol C Tables 4.2.6.8 and 6.1.1.4'
Cr Cr 0.3209 0.6236 'International Tables Vol C Tables 4.2.6.8 and 6.1.1.4'
Ni Ni 0.3393 1.1124 'International Tables Vol C Tables 4.2.6.8 and 6.1.1.4'

loop_
_geom_angle_atom_site_label_1
_geom_angle_atom_site_label_2
_geom_angle_atom_site_label_3
_geom_angle_site_symmetry_1
_geom_angle_site_symmetry_3
_geom_angle
_geom_angle_publ_flag
O7 Ni O1 8_455 . 174.48(7) y
Cr1 O1 Ni . . 137.24(10) y
Cr2 O7 Ni . 8_556 156.82(11) y
O7 Ni N4 8_455 6_566 91.94(7) ?
O1 Ni N4 . 6_566 87.07(7) ?
O7 Ni N2 8_455 . 89.42(7) ?
O1 Ni N2 . . 91.47(7) ?
N4 Ni N2 6_566 . 178.23(7) ?
O7 Ni N1 8_455 . 86.81(7) ?
O1 Ni N1 . . 87.75(7) ?
N4 Ni N1 6_566 . 89.22(8) ?
N2 Ni N1 . . 89.73(8) ?
O7 Ni N3 8_455 6_556 87.50(7) ?
O1 Ni N3 . 6_556 97.93(7) ?
N4 Ni N3 6_566 6_556 90.22(8) ?
N2 Ni N3 . 6_556 90.97(8) ?
N1 Ni N3 . 6_556 174.25(7) ?
O2 Cr1 O3 . . 109.74(11) y
O2 Cr1 O1 . . 110.00(10) y
O3 Cr1 O1 . . 109.82(10) y
O2 Cr1 O4 . . 107.70(10) y
O3 Cr1 O4 . . 110.74(9) y
O1 Cr1 O4 . . 108.82(9) y
O2 Cr1 Cr2 . . 127.84(8) ?
O3 Cr1 Cr2 . . 86.11(7) ?
O1 Cr1 Cr2 . . 110.12(6) ?
O4 Cr1 Cr2 . . 26.59(6) ?
O5 Cr2 O6 . . 109.82(11) y
O5 Cr2 O7 . . 109.93(10) y
O6 Cr2 O7 . . 110.28(10) y
O5 Cr2 O4 . . 109.69(10) y
O6 Cr2 O4 . . 106.81(10) y
O7 Cr2 O4 . . 110.26(9) y
O5 Cr2 Cr1 . . 96.62(8) ?
O6 Cr2 Cr1 . . 133.32(8) ?
O7 Cr2 Cr1 . . 94.83(6) ?
O4 Cr2 Cr1 . . 26.55(6) ?
Cr1 O4 Cr2 . . 126.86(10) y
C1 N1 C5 . . 117.07(19) ?
C1 N1 Ni . . 124.13(15) ?
C5 N1 Ni . . 118.14(15) ?
C15 N2 C11 . . 117.69(19) ?
C15 N2 Ni . . 121.52(15) ?
C11 N2 Ni . . 120.59(15) ?
C20 N3 C16 . . 116.64(19) ?
C20 N3 Ni . 6 125.91(15) ?
C16 N3 Ni . 6 117.40(15) ?
C6 N4 C10 . . 118.12(19) ?
C6 N4 Ni . 6_565 118.60(15) ?
C10 N4 Ni . 6_565 123.21(16) ?
N1 C1 C2 . . 123.5(2) ?
N1 C1 H1 . . 118.3 ?
C2 C1 H1 . . 118.3 ?
C1 C2 C3 . . 118.9(2) ?
C1 C2 H2 . . 120.5 ?
C3 C2 H2 . . 120.5 ?
C4 C3 C2 . . 117.6(2) ?
C4 C3 C8 . . 119.6(2) ?
C2 C3 C8 . . 122.8(2) ?
C5 C4 C3 . . 119.6(2) ?
C5 C4 H4 . . 120.2 ?
C3 C4 H4 . . 120.2 ?
N1 C5 C4 . . 123.0(2) ?
N1 C5 H5 . . 118.5 ?
C4 C5 H5 . . 118.5 ?
N4 C6 C7 . . 122.6(2) ?
N4 C6 H6 . . 118.7 ?
C7 C6 H6 . . 118.7 ?
C6 C7 C8 . . 120.0(2) ?
C6 C7 H7 . . 120.0 ?
C8 C7 H7 . . 120.0 ?
C7 C8 C9 . . 117.5(2) ?
C7 C8 C3 . . 119.7(2) ?
C9 C8 C3 . . 122.8(2) ?
C10 C9 C8 . . 119.2(2) ?
C10 C9 H9 . . 120.4 ?
C8 C9 H9 . . 120.4 ?
N4 C10 C9 . . 122.5(2) ?
N4 C10 H10 . . 118.8 ?
C9 C10 H10 . . 118.8 ?
N2 C11 C12 . . 123.0(2) ?
N2 C11 H11 . . 118.5 ?
C12 C11 H11 . . 118.5 ?
C11 C12 C13 . . 119.2(2) ?
C11 C12 H12 . . 120.4 ?
C13 C12 H12 . . 120.4 ?
C14 C13 C12 . . 117.3(2) ?
C14 C13 C18 . . 121.3(2) ?
C12 C13 C18 . . 121.3(2) ?
C15 C14 C13 . . 120.0(2) ?
C15 C14 H14 . . 120.0 ?
C13 C14 H14 . . 120.0 ?
N2 C15 C14 . . 122.6(2) ?
N2 C15 H15 . . 118.7 ?
C14 C15 H15 . . 118.7 ?
N3 C16 C17 . . 123.5(2) ?
N3 C16 H16 . . 118.3 ?
C17 C16 H16 . . 118.3 ?
C16 C17 C18 . . 119.7(2) ?
C16 C17 H17 . . 120.2 ?
C18 C17 H17 . . 120.2 ?
C19 C18 C17 . . 117.4(2) ?
C19 C18 C13 . . 123.6(2) ?
C17 C18 C13 . . 118.9(2) ?
C18 C19 C20 . . 119.0(2) ?
C18 C19 H19 . . 120.5 ?
C20 C19 H19 . . 120.5 ?
N3 C20 C19 . . 123.6(2) ?
N3 C20 H20 . . 118.2 ?
C19 C20 H20 . . 118.2 ?

loop_
_geom_bond_atom_site_label_1
_geom_bond_atom_site_label_2
_geom_bond_site_symmetry_2
_geom_bond_distance
_geom_bond_publ_flag
Ni O1 . 2.0494(19) y
Ni O7 8_455 2.0433(19) y
Ni N1 . 2.160(2) y
Ni N2 . 2.086(2) y
Ni N3 6_556 2.165(2) y
Ni N4 6_566 2.0683(19) y
Cr1 O1 . 1.6586(18) y
Cr1 O2 . 1.605(2) y
Cr1 O3 . 1.608(2) y
Cr1 O4 . 1.7854(19) y
Cr1 Cr2 . 3.1958(13) ?
Cr2 O4 . 1.7877(18) y
Cr2 O5 . 1.611(2) y
Cr2 O6 . 1.6115(19) y
Cr2 O7 . 1.6440(18) y
O7 Ni 8_556 2.0433(19) ?
N1 C1 . 1.345(3) ?
N1 C5 . 1.351(3) ?
N2 C15 . 1.342(3) ?
N2 C11 . 1.349(3) ?
N3 C20 . 1.345(3) ?
N3 C16 . 1.354(3) ?
N3 Ni 6 2.165(2) ?
N4 C6 . 1.340(3) ?
N4 C10 . 1.344(3) ?
N4 Ni 6_565 2.0683(19) ?
C1 C2 . 1.389(3) ?
C1 H1 . 0.9500 ?
C2 C3 . 1.400(3) ?
C2 H2 . 0.9500 ?
C3 C4 . 1.395(3) ?
C3 C8 . 1.478(3) ?
C4 C5 . 1.384(3) ?
C4 H4 . 0.9500 ?
C5 H5 . 0.9500 ?
C6 C7 . 1.378(3) ?
C6 H6 . 0.9500 ?
C7 C8 . 1.389(3) ?
C7 H7 . 0.9500 ?
C8 C9 . 1.393(3) ?
C9 C10 . 1.391(3) ?
C9 H9 . 0.9500 ?
C10 H10 . 0.9500 ?
C11 C12 . 1.383(3) ?
C11 H11 . 0.9500 ?
C12 C13 . 1.396(3) ?
C12 H12 . 0.9500 ?
C13 C14 . 1.395(3) ?
C13 C18 . 1.483(3) ?
C14 C15 . 1.380(3) ?
C14 H14 . 0.9500 ?
C15 H15 . 0.9500 ?
C16 C17 . 1.379(3) ?
C16 H16 . 0.9500 ?
C17 C18 . 1.400(3) ?
C17 H17 . 0.9500 ?
C18 C19 . 1.396(3) ?
C19 C20 . 1.398(3) ?
C19 H19 . 0.9500 ?
C20 H20 . 0.9500 ?
